data_7217656
loop_
_publ_author_name
'Hori, Akiko'
'Nakajima, Kyosuke'
'Akimoto, Yuuki'
'Naganuma, Kohei'
'Yuge, Hidetaka'

_publ_section_title
;
 Guest-adjusted encapsulation and thermal studies of non-porous
 mononuclear Cu(ii) coordination complexes through electrostatic
 interactions induced by fluorine substitution
;
_journal_issue 37
_journal_name_full CrystEngComm
_journal_page_first 8805
_journal_paper_doi 10.1039/C4CE01243G
_journal_volume 16
_journal_year 2014
_chemical_formula_moiety 'C30 H10 Cu F12 O4, 2(C6 H6)'
_chemical_formula_sum 'C42 H22 Cu F12 O4'
_chemical_formula_weight 882.15
_chemical_name_systematic
;
?
;
_space_group_IT_number 15
_symmetry_cell_setting monoclinic
_symmetry_space_group_name_Hall '-C 2yc'
_symmetry_space_group_name_H-M 'C 1 2/c 1'
_atom_sites_solution_hydrogens geom
_atom_sites_solution_primary direct
_atom_sites_solution_secondary difmap
_audit_creation_method SHELXL-97
_cell_angle_alpha 90.00
_cell_angle_beta 99.888(2)
_cell_angle_gamma 90.00
_cell_formula_units_Z 4
_cell_length_a 8.7060(14)
_cell_length_b 17.782(3)
_cell_length_c 23.038(4)
_cell_measurement_reflns_used 5944
_cell_measurement_temperature 100
_cell_measurement_theta_max 27.82
_cell_measurement_theta_min 2.46
_cell_volume 3513.5(10)
_computing_cell_refinement 'Bruker SAINT'
_computing_data_collection 'Bruker APEX2'
_computing_data_reduction 'Bruker SAINT'
_computing_molecular_graphics 'Bruker SHELXTL'
_computing_publication_material 'Bruker SHELXTL'
_computing_structure_refinement 'SHELXL-97 (Sheldrick, 2008)'
_computing_structure_solution 'SHELXS-97 (Sheldrick, 2008)'
_diffrn_ambient_temperature 100
_diffrn_detector_area_resol_mean 8.333
_diffrn_measured_fraction_theta_full 0.991
_diffrn_measured_fraction_theta_max 0.991
_diffrn_measurement_device_type 'Bruker APEX-II CCD'
_diffrn_measurement_method '\f and \w scans'
_diffrn_radiation_monochromator graphite
_diffrn_radiation_source 'fine-focus sealed tube'
_diffrn_radiation_type MoK\a
_diffrn_radiation_wavelength 0.71073
_diffrn_reflns_av_R_equivalents 0.0405
_diffrn_reflns_av_sigmaI/netI 0.0331
_diffrn_reflns_limit_h_max 11
_diffrn_reflns_limit_h_min -11
_diffrn_reflns_limit_k_max 22
_diffrn_reflns_limit_k_min -22
_diffrn_reflns_limit_l_max 29
_diffrn_reflns_limit_l_min -29
_diffrn_reflns_number 19047
_diffrn_reflns_theta_full 27.48
_diffrn_reflns_theta_max 27.48
_diffrn_reflns_theta_min 2.29
_exptl_absorpt_coefficient_mu 0.731
_exptl_absorpt_correction_T_max 0.9438
_exptl_absorpt_correction_T_min 0.7839
_exptl_absorpt_correction_type empirical
_exptl_absorpt_process_details
;
SADABS Sheldrick 1996
;
_exptl_crystal_colour green
_exptl_crystal_density_diffrn 1.668
_exptl_crystal_density_meas ?
_exptl_crystal_density_method 'not measured'
_exptl_crystal_description plate
_exptl_crystal_F_000 1772
_exptl_crystal_size_max 0.35
_exptl_crystal_size_mid 0.20
_exptl_crystal_size_min 0.08
_refine_diff_density_max 0.813
_refine_diff_density_min -0.545
_refine_diff_density_rms 0.070
_refine_ls_extinction_method none
_refine_ls_goodness_of_fit_ref 1.025
_refine_ls_hydrogen_treatment constr
_refine_ls_matrix_type full
_refine_ls_number_parameters 267
_refine_ls_number_reflns 4000
_refine_ls_number_restraints 0
_refine_ls_restrained_S_all 1.025
_refine_ls_R_factor_all 0.0560
_refine_ls_R_factor_gt 0.0422
_refine_ls_shift/su_max 0.001
_refine_ls_shift/su_mean 0.000
_refine_ls_structure_factor_coef Fsqd
_refine_ls_weighting_details 'calc w=1/[\s^2^(Fo^2^)+(0.0446P)^2^+9.0062P] where P=(Fo^2^+2Fc^2^)/3'
_refine_ls_weighting_scheme calc
_refine_ls_wR_factor_gt 0.0999
_refine_ls_wR_factor_ref 0.1069
_reflns_number_gt 3257
_reflns_number_total 4000
_reflns_threshold_expression >2sigma(I)
_cod_data_source_file c4ce01243g2.cif
_cod_data_source_block 100308b1
_cod_depositor_comments
;
The following automatic conversions were performed:

'_symmetry_cell_setting' value 'Monoclinic' changed to 'monoclinic'
according to
/usr/data/users/saulius/crontab/automatic-downloads/rss-feeds/RSC/lib/dictionaries/cif_core.dic
dictionary named 'cif_core.dic' version 2.4.2 from 2011-04-26.

Automatic conversion script
Id: cif_fix_values 2281 2013-09-26 08:29:07Z andrius 

 Adding full bibliography for 7217645--7217660.cif.

The following automatic conversions were performed:

'_exptl_crystal_density_meas' value 'not measured' was changed to '?'
- the value is perceived as not measured.

Automatic conversion script
Id: cif_fix_values 3008 2015-01-20 13:52:24Z robertas 
;
_cod_original_sg_symbol_H-M C2/c
_cod_database_code 7217656

loop_
_symmetry_equiv_pos_as_xyz
'x, y, z'
'-x, y, -z+1/2'
'x+1/2, y+1/2, z'
'-x+1/2, y+1/2, -z+1/2'
'-x, -y, -z'
'x, -y, z-1/2'
'-x+1/2, -y+1/2, -z'
'x+1/2, -y+1/2, z-1/2'

loop_
_atom_site_label
_atom_site_type_symbol
_atom_site_fract_x
_atom_site_fract_y
_atom_site_fract_z
_atom_site_U_iso_or_equiv
_atom_site_adp_type
_atom_site_occupancy
_atom_site_symmetry_multiplicity
_atom_site_calc_flag
_atom_site_refinement_flags
Cu1 Cu 0.5000 0.88666(2) 0.7500 0.01584(11) Uani 1 2 d S
F1 F 0.15633(16) 0.70031(8) 0.73499(6) 0.0250(3) Uani 1 1 d .
F4 F 0.17138(16) 1.07120(8) 0.74264(6) 0.0252(3) Uani 1 1 d .
C14 C 0.0548(3) 1.10632(13) 0.56450(11) 0.0230(5) Uani 1 1 d .
H14 H 0.0252 1.1142 0.5233 0.028 Uiso 1 1 calc R
F6 F 0.15132(17) 0.98732(8) 0.54816(6) 0.0268(3) Uani 1 1 d .
F2 F -0.03920(18) 0.55624(8) 0.56885(7) 0.0345(4) Uani 1 1 d .
F3 F 0.17613(17) 0.79269(8) 0.54557(6) 0.0260(3) Uani 1 1 d .
O1 O 0.37706(18) 0.80800(8) 0.70764(7) 0.0193(3) Uani 1 1 d .
O2 O 0.37843(18) 0.96584(8) 0.70806(7) 0.0192(3) Uani 1 1 d .
C7 C 0.2560(3) 0.81852(12) 0.66866(10) 0.0178(4) Uani 1 1 d .
C9 C 0.2548(2) 0.95622(12) 0.67004(10) 0.0167(4) Uani 1 1 d .
C6 C 0.1753(3) 0.74904(12) 0.64198(10) 0.0187(5) Uani 1 1 d .
C10 C 0.1726(3) 1.02672(12) 0.64687(10) 0.0181(4) Uani 1 1 d .
C11 C 0.1379(3) 1.08331(13) 0.68416(10) 0.0199(5) Uani 1 1 d .
C1 C 0.1309(3) 0.69121(13) 0.67608(10) 0.0200(5) Uani 1 1 d .
C5 C 0.1392(3) 0.73838(13) 0.58134(10) 0.0208(5) Uani 1 1 d .
C8 C 0.1909(3) 0.88769(12) 0.64937(10) 0.0194(4) Uani 1 1 d .
H8 H 0.0983 0.8880 0.6207 0.023 Uiso 1 1 calc R
C3 C 0.0301(3) 0.61940(13) 0.59301(12) 0.0255(5) Uani 1 1 d .
C4 C 0.0693(3) 0.67378(14) 0.55536(11) 0.0251(5) Uani 1 1 d .
H4 H 0.0495 0.6673 0.5138 0.030 Uiso 1 1 calc R
C2 C 0.0572(3) 0.62589(13) 0.65327(12) 0.0238(5) Uani 1 1 d .
H2 H 0.0272 0.5878 0.6780 0.029 Uiso 1 1 calc R
C15 C 0.1246(3) 1.04063(13) 0.58693(10) 0.0206(5) Uani 1 1 d .
C12 C 0.0676(3) 1.15082(13) 0.66512(11) 0.0221(5) Uani 1 1 d .
H12 H 0.0465 1.1885 0.6919 0.027 Uiso 1 1 calc R
C13 C 0.0300(3) 1.16020(13) 0.60495(11) 0.0217(5) Uani 1 1 d .
F5 F -0.03329(16) 1.22642(8) 0.58421(6) 0.0282(3) Uani 1 1 d .
C18 C 0.1925(4) 0.9114(3) 0.82169(16) 0.0575(10) Uani 1 1 d .
H18 H 0.1770 0.9304 0.7826 0.069 Uiso 1 1 calc R
C21 C 0.2359(4) 0.8567(4) 0.93375(16) 0.0740(16) Uani 1 1 d .
H21 H 0.2517 0.8379 0.9729 0.089 Uiso 1 1 calc R
C20 C 0.2396(3) 0.9352(2) 0.92374(15) 0.0477(9) Uani 1 1 d .
H20 H 0.2583 0.9702 0.9553 0.057 Uiso 1 1 calc R
C16 C 0.2109(4) 0.8100(2) 0.8893(3) 0.090(2) Uani 1 1 d .
H16 H 0.2061 0.7574 0.8961 0.108 Uiso 1 1 calc R
C19 C 0.2147(4) 0.9582(2) 0.8657(2) 0.0587(11) Uani 1 1 d .
H19 H 0.2138 1.0106 0.8575 0.070 Uiso 1 1 calc R
C17 C 0.1909(4) 0.8383(3) 0.8303(2) 0.0668(12) Uani 1 1 d .
H17 H 0.1767 0.8047 0.7977 0.080 Uiso 1 1 calc R

loop_
_atom_site_aniso_label
_atom_site_aniso_U_11
_atom_site_aniso_U_22
_atom_site_aniso_U_33
_atom_site_aniso_U_23
_atom_site_aniso_U_13
_atom_site_aniso_U_12
Cu1 0.01463(19) 0.01188(19) 0.0191(2) 0.000 -0.00251(14) 0.000
F1 0.0306(8) 0.0223(7) 0.0220(7) 0.0007(5) 0.0041(6) -0.0027(6)
F4 0.0348(8) 0.0198(7) 0.0203(7) 0.0019(5) 0.0025(6) 0.0037(6)
C14 0.0235(12) 0.0221(12) 0.0213(12) 0.0049(9) -0.0024(9) 0.0001(9)
F6 0.0352(8) 0.0214(7) 0.0220(7) -0.0028(6) 0.0000(6) 0.0037(6)
F2 0.0323(8) 0.0236(8) 0.0446(9) -0.0131(7) -0.0018(7) -0.0083(6)
F3 0.0320(8) 0.0223(7) 0.0222(7) 0.0026(6) 0.0006(6) 0.0000(6)
O1 0.0174(8) 0.0148(7) 0.0234(8) -0.0003(6) -0.0025(6) 0.0017(6)
O2 0.0183(8) 0.0145(7) 0.0227(8) 0.0009(6) -0.0022(6) -0.0005(6)
C7 0.0145(10) 0.0173(11) 0.0210(11) -0.0017(8) 0.0012(8) -0.0012(8)
C9 0.0160(10) 0.0155(10) 0.0182(11) 0.0023(8) 0.0017(8) 0.0010(8)
C6 0.0162(10) 0.0139(10) 0.0244(12) -0.0019(9) -0.0012(8) 0.0018(8)
C10 0.0153(10) 0.0150(10) 0.0227(12) 0.0020(9) -0.0003(8) -0.0021(8)
C11 0.0185(11) 0.0199(11) 0.0205(11) 0.0022(9) 0.0010(9) -0.0011(9)
C1 0.0180(11) 0.0177(11) 0.0233(12) -0.0015(9) 0.0007(9) 0.0022(9)
C5 0.0200(11) 0.0167(11) 0.0244(12) 0.0007(9) -0.0001(9) 0.0015(9)
C8 0.0166(10) 0.0161(10) 0.0231(11) 0.0003(9) -0.0030(8) -0.0006(9)
C3 0.0190(11) 0.0185(12) 0.0372(14) -0.0096(10) 0.0001(10) -0.0019(9)
C4 0.0231(12) 0.0257(13) 0.0232(12) -0.0065(10) -0.0052(9) 0.0017(10)
C2 0.0207(11) 0.0164(11) 0.0341(14) -0.0005(9) 0.0040(10) -0.0019(9)
C15 0.0214(11) 0.0181(11) 0.0209(12) -0.0025(9) -0.0005(9) -0.0014(9)
C12 0.0208(11) 0.0179(12) 0.0275(12) -0.0008(9) 0.0037(9) 0.0021(9)
C13 0.0174(11) 0.0140(10) 0.0326(13) 0.0063(9) 0.0013(9) 0.0028(9)
F5 0.0287(8) 0.0193(7) 0.0353(8) 0.0081(6) 0.0017(6) 0.0076(6)
C18 0.059(2) 0.086(3) 0.0322(17) 0.0160(18) 0.0207(16) 0.004(2)
C21 0.0224(16) 0.163(5) 0.0365(19) 0.044(3) 0.0044(14) 0.025(2)
C20 0.0238(14) 0.075(2) 0.0436(19) -0.0311(18) 0.0036(13) -0.0077(15)
C16 0.0256(18) 0.0319(19) 0.219(7) 0.034(3) 0.039(3) 0.0122(15)
C19 0.0329(17) 0.0368(18) 0.105(3) 0.016(2) 0.0068(18) -0.0083(14)
C17 0.054(2) 0.070(3) 0.079(3) -0.053(2) 0.017(2) 0.001(2)

loop_
_atom_type_symbol
_atom_type_description
_atom_type_scat_dispersion_real
_atom_type_scat_dispersion_imag
_atom_type_scat_source
C C 0.0033 0.0016 'International Tables Vol C Tables 4.2.6.8 and 6.1.1.4'
H H 0.0000 0.0000 'International Tables Vol C Tables 4.2.6.8 and 6.1.1.4'
O O 0.0106 0.0060 'International Tables Vol C Tables 4.2.6.8 and 6.1.1.4'
F F 0.0171 0.0103 'International Tables Vol C Tables 4.2.6.8 and 6.1.1.4'
Cu Cu 0.3201 1.2651 'International Tables Vol C Tables 4.2.6.8 and 6.1.1.4'

loop_
_geom_angle_atom_site_label_1
_geom_angle_atom_site_label_2
_geom_angle_atom_site_label_3
_geom_angle
_geom_angle_site_symmetry_1
_geom_angle_site_symmetry_3
O2 Cu1 O2 85.65(9) 2_656 .
O2 Cu1 O1 93.86(6) 2_656 2_656
O2 Cu1 O1 179.51(7) . 2_656
O2 Cu1 O1 179.51(7) 2_656 .
O2 Cu1 O1 93.86(7) . .
O1 Cu1 O1 86.63(9) 2_656 .
C15 C14 C13 116.5(2) . .
C15 C14 H14 121.7 . .
C13 C14 H14 121.7 . .
C7 O1 Cu1 124.85(14) . .
C9 O2 Cu1 125.02(14) . .
O1 C7 C8 126.5(2) . .
O1 C7 C6 116.10(19) . .
C8 C7 C6 117.38(19) . .
O2 C9 C8 126.4(2) . .
O2 C9 C10 115.33(19) . .
C8 C9 C10 118.27(19) . .
C1 C6 C5 115.5(2) . .
C1 C6 C7 122.3(2) . .
C5 C6 C7 122.2(2) . .
C11 C10 C15 115.1(2) . .
C11 C10 C9 121.9(2) . .
C15 C10 C9 123.1(2) . .
F4 C11 C12 117.6(2) . .
F4 C11 C10 118.1(2) . .
C12 C11 C10 124.3(2) . .
F1 C1 C2 117.9(2) . .
F1 C1 C6 117.9(2) . .
C2 C1 C6 124.2(2) . .
F3 C5 C4 117.6(2) . .
F3 C5 C6 118.8(2) . .
C4 C5 C6 123.6(2) . .
C9 C8 C7 123.2(2) . .
C9 C8 H8 118.4 . .
C7 C8 H8 118.4 . .
F2 C3 C2 118.3(2) . .
F2 C3 C4 117.7(2) . .
C2 C3 C4 124.0(2) . .
C3 C4 C5 116.5(2) . .
C3 C4 H4 121.7 . .
C5 C4 H4 121.7 . .
C3 C2 C1 116.2(2) . .
C3 C2 H2 121.9 . .
C1 C2 H2 121.9 . .
F6 C15 C14 117.6(2) . .
F6 C15 C10 118.3(2) . .
C14 C15 C10 124.1(2) . .
C13 C12 C11 116.1(2) . .
C13 C12 H12 122.0 . .
C11 C12 H12 122.0 . .
F5 C13 C12 118.2(2) . .
F5 C13 C14 117.9(2) . .
C12 C13 C14 123.9(2) . .
C19 C18 C17 121.3(4) . .
C19 C18 H18 119.4 . .
C17 C18 H18 119.4 . .
C16 C21 C20 120.3(4) . .
C16 C21 H21 119.9 . .
C20 C21 H21 119.9 . .
C19 C20 C21 116.5(3) . .
C19 C20 H20 121.8 . .
C21 C20 H20 121.8 . .
C21 C16 C17 119.7(4) . .
C21 C16 H16 120.1 . .
C17 C16 H16 120.1 . .
C18 C19 C20 123.0(3) . .
C18 C19 H19 118.5 . .
C20 C19 H19 118.5 . .
C18 C17 C16 119.2(4) . .
C18 C17 H17 120.4 . .
C16 C17 H17 120.4 . .

loop_
_geom_bond_atom_site_label_1
_geom_bond_atom_site_label_2
_geom_bond_distance
_geom_bond_site_symmetry_2
Cu1 O2 1.9194(16) 2_656
Cu1 O2 1.9195(15) .
Cu1 O1 1.9224(16) 2_656
Cu1 O1 1.9224(16) .
F1 C1 1.347(3) .
F4 C11 1.346(3) .
C14 C15 1.376(3) .
C14 C13 1.379(3) .
C14 H14 0.9500 .
F6 C15 1.350(3) .
F2 C3 1.349(3) .
F3 C5 1.344(3) .
O1 C7 1.276(3) .
O2 C9 1.277(3) .
C7 C8 1.395(3) .
C7 C6 1.500(3) .
C9 C8 1.390(3) .
C9 C10 1.496(3) .
C6 C1 1.389(3) .
C6 C5 1.391(3) .
C10 C11 1.390(3) .
C10 C15 1.395(3) .
C11 C12 1.384(3) .
C1 C2 1.386(3) .
C5 C4 1.387(3) .
C8 H8 0.9500 .
C3 C2 1.373(4) .
C3 C4 1.381(4) .
C4 H4 0.9500 .
C2 H2 0.9500 .
C12 C13 1.379(3) .
C12 H12 0.9500 .
C13 F5 1.352(3) .
C18 C19 1.299(6) .
C18 C17 1.316(6) .
C18 H18 0.9500 .
C21 C16 1.309(7) .
C21 C20 1.416(7) .
C21 H21 0.9500 .
C20 C19 1.380(5) .
C20 H20 0.9500 .
C16 C17 1.432(7) .
C16 H16 0.9500 .
C19 H19 0.9500 .
C17 H17 0.9500 .

loop_
_geom_torsion_atom_site_label_1
_geom_torsion_atom_site_label_2
_geom_torsion_atom_site_label_3
_geom_torsion_atom_site_label_4
_geom_torsion
_geom_torsion_site_symmetry_1
O2 Cu1 O1 C7 0(9) 2_656
O2 Cu1 O1 C7 -2.78(18) .
O1 Cu1 O1 C7 177.2(2) 2_656
O2 Cu1 O2 C9 -175.3(2) 2_656
O1 Cu1 O2 C9 -179(100) 2_656
O1 Cu1 O2 C9 4.63(18) .
Cu1 O1 C7 C8 0.3(3) .
Cu1 O1 C7 C6 -178.65(14) .
Cu1 O2 C9 C8 -4.2(3) .
Cu1 O2 C9 C10 175.07(14) .
O1 C7 C6 C1 52.2(3) .
C8 C7 C6 C1 -126.8(2) .
O1 C7 C6 C5 -128.2(2) .
C8 C7 C6 C5 52.8(3) .
O2 C9 C10 C11 -49.4(3) .
C8 C9 C10 C11 129.9(2) .
O2 C9 C10 C15 130.9(2) .
C8 C9 C10 C15 -49.8(3) .
C15 C10 C11 F4 175.47(19) .
C9 C10 C11 F4 -4.3(3) .
C15 C10 C11 C12 -2.9(3) .
C9 C10 C11 C12 177.4(2) .
C5 C6 C1 F1 -176.85(19) .
C7 C6 C1 F1 2.8(3) .
C5 C6 C1 C2 0.8(3) .
C7 C6 C1 C2 -179.5(2) .
C1 C6 C5 F3 178.77(19) .
C7 C6 C5 F3 -0.9(3) .
C1 C6 C5 C4 -2.5(3) .
C7 C6 C5 C4 177.8(2) .
O2 C9 C8 C7 0.4(4) .
C10 C9 C8 C7 -178.8(2) .
O1 C7 C8 C9 1.8(4) .
C6 C7 C8 C9 -179.3(2) .
F2 C3 C4 C5 179.4(2) .
C2 C3 C4 C5 -0.4(4) .
F3 C5 C4 C3 -178.9(2) .
C6 C5 C4 C3 2.4(4) .
F2 C3 C2 C1 179.0(2) .
C4 C3 C2 C1 -1.1(4) .
F1 C1 C2 C3 178.6(2) .
C6 C1 C2 C3 0.9(3) .
C13 C14 C15 F6 -179.4(2) .
C13 C14 C15 C10 -1.1(4) .
C11 C10 C15 F6 -178.6(2) .
C9 C10 C15 F6 1.2(3) .
C11 C10 C15 C14 3.2(3) .
C9 C10 C15 C14 -177.1(2) .
F4 C11 C12 C13 -177.8(2) .
C10 C11 C12 C13 0.6(3) .
C11 C12 C13 F5 -177.5(2) .
C11 C12 C13 C14 1.8(4) .
C15 C14 C13 F5 177.7(2) .
C15 C14 C13 C12 -1.5(4) .
C16 C21 C20 C19 0.4(5) .
C20 C21 C16 C17 1.5(5) .
C17 C18 C19 C20 0.7(6) .
C21 C20 C19 C18 -1.6(5) .
C19 C18 C17 C16 1.3(6) .
C21 C16 C17 C18 -2.4(6) .
